data_7714155
loop_
_publ_author_name
'Franc, Michal'
'Vosahlo, Petr'
'Schulz, Ji\<r\'i'
'Cisarova, Ivana'
'\<St\<epni\<cka, Petr'

_publ_section_title
;
 Synthesis and reactivity of Pd(II) imidoyl complexes obtained by
 insertion of isocyanoferrocene into the Pd-C bonds of orthopalladated
 precursors
;
_journal_name_full 'Dalton Transactions'
_journal_paper_doi 10.1039/D3DT02717A
_journal_year 2023
_chemical_formula_moiety 'C20 H21 Fe N2, B F4'
_chemical_formula_sum 'C20 H21 B F4 Fe N2'
_chemical_formula_weight 432.05
_space_group_crystal_system monoclinic
_space_group_IT_number 15
_space_group_name_Hall '-C 2yc'
_space_group_name_H-M_alt 'C 1 2/c 1'
_atom_sites_solution_hydrogens geom
_atom_sites_solution_primary direct
_atom_sites_solution_secondary difmap
_audit_creation_method SHELXL-2017/1
_audit_update_record
;
2023-08-15 deposited with the CCDC.	2023-10-06 downloaded from the CCDC.
;
_cell_angle_alpha 90
_cell_angle_beta 101.7400(10)
_cell_angle_gamma 90
_cell_formula_units_Z 8
_cell_length_a 36.1427(7)
_cell_length_b 7.3110(2)
_cell_length_c 14.5300(4)
_cell_measurement_reflns_used 9985
_cell_measurement_temperature 120(2)
_cell_measurement_theta_max 27.40
_cell_measurement_theta_min 2.30
_cell_volume 3759.08(16)
_computing_cell_refinement 'SAINT V8.40A (Bruker Nano, Inc., 2019)'
_computing_data_collection 'Bruker Instrument Service vV6.2.14'
_computing_data_reduction 'SAINT V8.40A (Bruker Nano, Inc., 2019)'
_computing_molecular_graphics 'PLATON (Spek, 2017)'
_computing_publication_material 'PLATON (Spek, 2017)'
_computing_structure_refinement 'SHELXL-2017/1 (Sheldrick, 2017)'
_computing_structure_solution 'SHELXT 2014/5 (Sheldrick, 2014)'
_diffrn_ambient_temperature 120(2)
_diffrn_measured_fraction_theta_full 0.999
_diffrn_measured_fraction_theta_max 0.997
_diffrn_measurement_device_type 'Bruker D8 VENTURE Kappa Duo'
_diffrn_measurement_method '\f and \w scans'
_diffrn_radiation_monochromator 'Quazar Mo multilayer optic'
_diffrn_radiation_source 'I\mS micro-focus sealed tube'
_diffrn_radiation_type MoK\a
_diffrn_radiation_wavelength 0.71073
_diffrn_reflns_av_R_equivalents 0.0221
_diffrn_reflns_av_unetI/netI 0.0125
_diffrn_reflns_Laue_measured_fraction_full 0.999
_diffrn_reflns_Laue_measured_fraction_max 0.997
_diffrn_reflns_limit_h_max 46
_diffrn_reflns_limit_h_min -46
_diffrn_reflns_limit_k_max 9
_diffrn_reflns_limit_k_min -8
_diffrn_reflns_limit_l_max 18
_diffrn_reflns_limit_l_min -18
_diffrn_reflns_number 30940
_diffrn_reflns_point_group_measured_fraction_full 0.999
_diffrn_reflns_point_group_measured_fraction_max 0.997
_diffrn_reflns_theta_full 25.242
_diffrn_reflns_theta_max 27.497
_diffrn_reflns_theta_min 2.302
_exptl_absorpt_coefficient_mu 0.848
_exptl_absorpt_correction_T_max 0.91
_exptl_absorpt_correction_T_min 0.86
_exptl_absorpt_correction_type multi-scan
_exptl_absorpt_process_details 'SADABS-2016/2 - Bruker AXS'
_exptl_crystal_colour orange
_exptl_crystal_density_diffrn 1.527
_exptl_crystal_description prism
_exptl_crystal_F_000 1776
_exptl_crystal_size_max 0.18
_exptl_crystal_size_mid 0.12
_exptl_crystal_size_min 0.11
_refine_diff_density_max 0.696
_refine_diff_density_min -0.503
_refine_diff_density_rms 0.054
_refine_ls_extinction_method none
_refine_ls_goodness_of_fit_ref 1.051
_refine_ls_hydrogen_treatment constr
_refine_ls_matrix_type full
_refine_ls_number_parameters 255
_refine_ls_number_reflns 4317
_refine_ls_number_restraints 0
_refine_ls_restrained_S_all 1.051
_refine_ls_R_factor_all 0.0339
_refine_ls_R_factor_gt 0.0319
_refine_ls_shift/su_max 0.001
_refine_ls_shift/su_mean 0.000
_refine_ls_structure_factor_coef Fsqd
_refine_ls_weighting_details 'w=1/[\s^2^(Fo^2^)+(0.0366P)^2^+6.8758P] where P=(Fo^2^+2Fc^2^)/3'
_refine_ls_weighting_scheme calc
_refine_ls_wR_factor_gt 0.0812
_refine_ls_wR_factor_ref 0.0826
_reflns_Friedel_coverage 0.000
_reflns_number_gt 4049
_reflns_number_total 4317
_reflns_threshold_expression 'I > 2\s(I)'
_cod_data_source_file d3dt02717a3.cif
_cod_data_source_block pv493
_cod_original_sg_symbol_H-M 'C 2/c'
_cod_database_code 7714155
_shelx_shelxl_version_number 2017/1
_shelx_space_group_comment
;
The symmetry employed for this shelxl refinement is uniquely defined
by the following loop, which should always be used as a source of
symmetry information in preference to the above space-group names.
They are only intended as comments.
;
_shelx_estimated_absorpt_t_min 0.862
_shelx_estimated_absorpt_t_max 0.912

loop_
_space_group_symop_operation_xyz
'x, y, z'
'-x, y, -z+1/2'
'x+1/2, y+1/2, z'
'-x+1/2, y+1/2, -z+1/2'
'-x, -y, -z'
'x, -y, z-1/2'
'-x+1/2, -y+1/2, -z'
'x+1/2, -y+1/2, z-1/2'

loop_
_atom_site_label
_atom_site_type_symbol
_atom_site_fract_x
_atom_site_fract_y
_atom_site_fract_z
_atom_site_U_iso_or_equiv
_atom_site_adp_type
_atom_site_occupancy
_atom_site_site_symmetry_order
_atom_site_calc_flag
_atom_site_refinement_flags_posn
_atom_site_refinement_flags_adp
_atom_site_refinement_flags_occupancy
_atom_site_disorder_assembly
_atom_site_disorder_group
Fe1 Fe 0.30073(2) -0.09495(3) 0.65024(2) 0.01867(8) Uani 1 1 d . . . . .
N1 N 0.35160(4) 0.01853(19) 0.52008(9) 0.0195(3) Uani 1 1 d . . . . .
N2 N 0.39387(4) 0.24002(19) 0.48653(9) 0.0226(3) Uani 1 1 d . . . . .
C1 C 0.38604(4) 0.0580(2) 0.53095(10) 0.0195(3) Uani 1 1 d . . . . .
C2 C 0.42317(4) -0.0197(2) 0.57016(11) 0.0215(3) Uani 1 1 d . . . . .
C3 C 0.45092(5) 0.1128(3) 0.57028(11) 0.0258(4) Uani 1 1 d . . . . .
C4 C 0.48882(5) 0.0734(3) 0.60341(12) 0.0331(4) Uani 1 1 d . . . . .
H4 H 0.507679 0.164437 0.604850 0.040 Uiso 1 1 calc R U . . .
C5 C 0.49830(5) -0.1028(3) 0.63433(13) 0.0354(4) Uani 1 1 d . . . . .
H5 H 0.524090 -0.132244 0.657945 0.042 Uiso 1 1 calc R U . . .
C6 C 0.47094(5) -0.2380(3) 0.63165(13) 0.0313(4) Uani 1 1 d . . . . .
H6 H 0.478343 -0.358462 0.651961 0.038 Uiso 1 1 calc R U . . .
C7 C 0.43296(5) -0.1981(2) 0.59954(12) 0.0253(3) Uani 1 1 d . . . . .
H7 H 0.414162 -0.289692 0.597623 0.030 Uiso 1 1 calc R U . . .
C8 C 0.43386(5) 0.2912(3) 0.53435(12) 0.0296(4) Uani 1 1 d . . . . .
H8A H 0.447723 0.346311 0.489076 0.035 Uiso 1 1 calc R U . . .
H8B H 0.433829 0.378314 0.586497 0.035 Uiso 1 1 calc R U . . .
C9 C 0.36602(6) 0.3852(2) 0.49829(14) 0.0308(4) Uani 1 1 d . . . . .
H9A H 0.372495 0.499510 0.470032 0.046 Uiso 1 1 calc R U . . .
H9B H 0.366747 0.404588 0.565375 0.046 Uiso 1 1 calc R U . . .
H9C H 0.340573 0.346722 0.467159 0.046 Uiso 1 1 calc R U . . .
C10 C 0.39173(5) 0.2038(3) 0.38352(11) 0.0281(4) Uani 1 1 d . . . . .
H10A H 0.366021 0.165855 0.354260 0.042 Uiso 1 1 calc R U . . .
H10B H 0.409549 0.106478 0.376198 0.042 Uiso 1 1 calc R U . . .
H10C H 0.398224 0.315561 0.353079 0.042 Uiso 1 1 calc R U . . .
C11 C 0.33818(4) -0.1314(2) 0.56405(11) 0.0182(3) Uani 1 1 d . . . . .
C12 C 0.35276(4) -0.2067(2) 0.65519(11) 0.0196(3) Uani 1 1 d . . . . .
H12 H 0.375530 -0.171643 0.696527 0.024 Uiso 1 1 calc R U . . .
C13 C 0.32701(4) -0.3436(2) 0.67280(12) 0.0218(3) Uani 1 1 d . . . . .
H13 H 0.329667 -0.416602 0.727841 0.026 Uiso 1 1 calc R U . . .
C14 C 0.29649(4) -0.3517(2) 0.59313(12) 0.0224(3) Uani 1 1 d . . . . .
H14 H 0.275360 -0.431571 0.586072 0.027 Uiso 1 1 calc R U . . .
C15 C 0.30306(4) -0.2200(2) 0.52611(11) 0.0206(3) Uani 1 1 d . . . . .
H15 H 0.287068 -0.195391 0.466992 0.025 Uiso 1 1 calc R U . . .
C16 C 0.29419(5) 0.1807(2) 0.66009(14) 0.0295(4) Uani 1 1 d . . . . .
H16 H 0.306070 0.270865 0.628980 0.035 Uiso 1 1 calc R U . . .
C17 C 0.30869(6) 0.1067(2) 0.75018(14) 0.0312(4) Uani 1 1 d . . . . .
H17 H 0.331982 0.138636 0.790247 0.037 Uiso 1 1 calc R U . . .
C18 C 0.28230(6) -0.0235(3) 0.77010(14) 0.0337(4) Uani 1 1 d . . . . .
H18 H 0.284874 -0.094182 0.825919 0.040 Uiso 1 1 calc R U . . .
C19 C 0.25151(5) -0.0301(3) 0.69267(15) 0.0339(4) Uani 1 1 d . . . . .
H19 H 0.229822 -0.105827 0.687343 0.041 Uiso 1 1 calc R U . . .
C20 C 0.25870(5) 0.0964(3) 0.62420(14) 0.0315(4) Uani 1 1 d . . . . .
H20 H 0.242679 0.120396 0.565041 0.038 Uiso 1 1 calc R U . . .
B1 B 0.41525(6) 0.6790(3) 0.30325(15) 0.0314(4) Uani 1 1 d . . . . .
F1 F 0.44531(5) 0.5890(2) 0.35835(15) 0.0769(6) Uani 1 1 d . . . . .
F2 F 0.40388(7) 0.5868(3) 0.22175(12) 0.1026(8) Uani 1 1 d . . . . .
F3 F 0.38635(5) 0.6769(3) 0.35161(14) 0.0834(6) Uani 1 1 d . . . . .
F4 F 0.42491(4) 0.85632(18) 0.28527(10) 0.0460(3) Uani 1 1 d . . . . .

loop_
_atom_site_aniso_label
_atom_site_aniso_U_11
_atom_site_aniso_U_22
_atom_site_aniso_U_33
_atom_site_aniso_U_23
_atom_site_aniso_U_13
_atom_site_aniso_U_12
Fe1 0.02024(12) 0.01282(12) 0.02521(13) -0.00013(8) 0.00996(9) 0.00009(8)
N1 0.0219(6) 0.0199(6) 0.0174(6) -0.0017(5) 0.0058(5) -0.0012(5)
N2 0.0288(7) 0.0219(7) 0.0190(6) -0.0031(5) 0.0094(5) -0.0066(5)
C1 0.0256(8) 0.0182(7) 0.0162(7) -0.0041(6) 0.0076(6) -0.0041(6)
C2 0.0200(7) 0.0284(8) 0.0172(7) -0.0063(6) 0.0060(6) -0.0042(6)
C3 0.0260(8) 0.0346(9) 0.0183(7) -0.0065(7) 0.0079(6) -0.0095(7)
C4 0.0233(8) 0.0541(12) 0.0223(8) -0.0044(8) 0.0057(6) -0.0140(8)
C5 0.0188(8) 0.0614(14) 0.0254(8) -0.0023(8) 0.0032(6) -0.0016(8)
C6 0.0244(8) 0.0410(11) 0.0281(8) -0.0037(8) 0.0044(7) 0.0044(7)
C7 0.0213(8) 0.0295(9) 0.0250(8) -0.0053(7) 0.0044(6) -0.0012(6)
C8 0.0317(9) 0.0323(9) 0.0255(8) -0.0052(7) 0.0077(7) -0.0153(7)
C9 0.0413(10) 0.0204(8) 0.0339(9) -0.0008(7) 0.0154(8) -0.0011(7)
C10 0.0382(9) 0.0307(9) 0.0174(7) -0.0022(6) 0.0104(7) -0.0079(7)
C11 0.0178(7) 0.0174(7) 0.0203(7) -0.0019(6) 0.0060(5) 0.0010(6)
C12 0.0184(7) 0.0198(7) 0.0210(7) -0.0002(6) 0.0047(5) 0.0017(6)
C13 0.0238(7) 0.0155(7) 0.0272(8) 0.0014(6) 0.0080(6) 0.0033(6)
C14 0.0200(7) 0.0147(7) 0.0333(8) -0.0029(6) 0.0074(6) 0.0002(6)
C15 0.0183(7) 0.0183(7) 0.0246(7) -0.0035(6) 0.0029(6) 0.0013(6)
C16 0.0372(9) 0.0127(7) 0.0448(10) 0.0000(7) 0.0231(8) 0.0028(7)
C17 0.0365(10) 0.0222(9) 0.0372(10) -0.0102(7) 0.0125(8) 0.0028(7)
C18 0.0514(11) 0.0224(9) 0.0348(9) 0.0000(7) 0.0264(9) 0.0062(8)
C19 0.0304(9) 0.0236(9) 0.0555(12) -0.0072(8) 0.0274(9) -0.0010(7)
C20 0.0300(9) 0.0259(9) 0.0406(10) -0.0019(7) 0.0119(8) 0.0118(7)
B1 0.0343(10) 0.0327(11) 0.0270(9) -0.0004(8) 0.0054(8) -0.0098(8)
F1 0.0511(9) 0.0506(9) 0.1167(15) 0.0295(9) -0.0119(9) -0.0059(7)
F2 0.162(2) 0.1021(16) 0.0431(9) -0.0279(9) 0.0185(11) -0.0807(15)
F3 0.0841(12) 0.0892(13) 0.0963(13) 0.0540(11) 0.0641(10) 0.0301(10)
F4 0.0486(7) 0.0330(6) 0.0560(8) 0.0073(6) 0.0095(6) -0.0064(5)

loop_
_atom_type_symbol
_atom_type_description
_atom_type_scat_dispersion_real
_atom_type_scat_dispersion_imag
_atom_type_scat_source
C C 0.0033 0.0016 'International Tables Vol C Tables 4.2.6.8 and 6.1.1.4'
H H 0.0000 0.0000 'International Tables Vol C Tables 4.2.6.8 and 6.1.1.4'
B B 0.0013 0.0007 'International Tables Vol C Tables 4.2.6.8 and 6.1.1.4'
F F 0.0171 0.0103 'International Tables Vol C Tables 4.2.6.8 and 6.1.1.4'
Fe Fe 0.3463 0.8444 'International Tables Vol C Tables 4.2.6.8 and 6.1.1.4'
N N 0.0061 0.0033 'International Tables Vol C Tables 4.2.6.8 and 6.1.1.4'

loop_
_geom_angle_atom_site_label_1
_geom_angle_atom_site_label_2
_geom_angle_atom_site_label_3
_geom_angle
_geom_angle_site_symmetry_1
_geom_angle_site_symmetry_3
_geom_angle_publ_flag
C16 Fe1 C12 120.89(7) . . ?
C16 Fe1 C15 122.14(7) . . ?
C12 Fe1 C15 69.36(6) . . ?
C16 Fe1 C11 105.86(7) . . ?
C12 Fe1 C11 41.11(6) . . ?
C15 Fe1 C11 41.09(6) . . ?
C16 Fe1 C20 40.82(8) . . ?
C12 Fe1 C20 157.97(7) . . ?
C15 Fe1 C20 107.84(7) . . ?
C11 Fe1 C20 122.49(7) . . ?
C16 Fe1 C14 159.39(7) . . ?
C12 Fe1 C14 68.83(6) . . ?
C15 Fe1 C14 40.79(6) . . ?
C11 Fe1 C14 68.61(6) . . ?
C20 Fe1 C14 124.18(7) . . ?
C16 Fe1 C13 157.53(7) . . ?
C12 Fe1 C13 40.83(6) . . ?
C15 Fe1 C13 69.02(6) . . ?
C11 Fe1 C13 68.77(6) . . ?
C20 Fe1 C13 160.28(7) . . ?
C14 Fe1 C13 40.87(6) . . ?
C16 Fe1 C17 40.52(8) . . ?
C12 Fe1 C17 105.54(7) . . ?
C15 Fe1 C17 157.62(7) . . ?
C11 Fe1 C17 120.94(7) . . ?
C20 Fe1 C17 68.31(8) . . ?
C14 Fe1 C17 159.44(7) . . ?
C13 Fe1 C17 122.15(7) . . ?
C16 Fe1 C19 68.32(7) . . ?
C12 Fe1 C19 158.67(8) . . ?
C15 Fe1 C19 124.30(7) . . ?
C11 Fe1 C19 159.75(8) . . ?
C20 Fe1 C19 40.58(8) . . ?
C14 Fe1 C19 109.62(7) . . ?
C13 Fe1 C19 124.01(7) . . ?
C17 Fe1 C19 68.05(8) . . ?
C16 Fe1 C18 68.09(7) . . ?
C12 Fe1 C18 121.86(7) . . ?
C15 Fe1 C18 160.49(8) . . ?
C11 Fe1 C18 157.46(8) . . ?
C20 Fe1 C18 68.03(8) . . ?
C14 Fe1 C18 124.51(7) . . ?
C13 Fe1 C18 108.06(7) . . ?
C17 Fe1 C18 40.46(8) . . ?
C19 Fe1 C18 40.24(8) . . ?
C1 N1 C11 123.20(14) . . ?
C9 N2 C10 109.77(14) . . ?
C9 N2 C8 111.90(14) . . ?
C10 N2 C8 110.48(13) . . ?
C9 N2 C1 112.48(12) . . ?
C10 N2 C1 106.84(12) . . ?
C8 N2 C1 105.19(13) . . ?
N1 C1 C2 140.12(16) . . ?
N1 C1 N2 114.23(14) . . ?
C2 C1 N2 105.57(13) . . ?
C3 C2 C7 120.78(15) . . ?
C3 C2 C1 109.48(15) . . ?
C7 C2 C1 129.63(15) . . ?
C4 C3 C2 121.03(18) . . ?
C4 C3 C8 127.76(16) . . ?
C2 C3 C8 111.18(15) . . ?
C5 C4 C3 117.91(17) . . ?
C5 C4 H4 121.0 . . ?
C3 C4 H4 121.0 . . ?
C4 C5 C6 121.57(17) . . ?
C4 C5 H5 119.2 . . ?
C6 C5 H5 119.2 . . ?
C7 C6 C5 120.57(19) . . ?
C7 C6 H6 119.7 . . ?
C5 C6 H6 119.7 . . ?
C6 C7 C2 118.08(16) . . ?
C6 C7 H7 121.0 . . ?
C2 C7 H7 121.0 . . ?
C3 C8 N2 103.42(13) . . ?
C3 C8 H8A 111.1 . . ?
N2 C8 H8A 111.1 . . ?
C3 C8 H8B 111.1 . . ?
N2 C8 H8B 111.1 . . ?
H8A C8 H8B 109.0 . . ?
N2 C9 H9A 109.5 . . ?
N2 C9 H9B 109.5 . . ?
H9A C9 H9B 109.5 . . ?
N2 C9 H9C 109.5 . . ?
H9A C9 H9C 109.5 . . ?
H9B C9 H9C 109.5 . . ?
N2 C10 H10A 109.5 . . ?
N2 C10 H10B 109.5 . . ?
H10A C10 H10B 109.5 . . ?
N2 C10 H10C 109.5 . . ?
H10A C10 H10C 109.5 . . ?
H10B C10 H10C 109.5 . . ?
N1 C11 C15 122.64(14) . . ?
N1 C11 C12 128.65(14) . . ?
C15 C11 C12 108.23(14) . . ?
N1 C11 Fe1 120.74(11) . . ?
C15 C11 Fe1 69.42(9) . . ?
C12 C11 Fe1 69.38(8) . . ?
C13 C12 C11 107.76(13) . . ?
C13 C12 Fe1 69.89(9) . . ?
C11 C12 Fe1 69.51(8) . . ?
C13 C12 H12 126.1 . . ?
C11 C12 H12 126.1 . . ?
Fe1 C12 H12 126.1 . . ?
C12 C13 C14 107.98(14) . . ?
C12 C13 Fe1 69.28(9) . . ?
C14 C13 Fe1 69.54(9) . . ?
C12 C13 H13 126.0 . . ?
C14 C13 H13 126.0 . . ?
Fe1 C13 H13 126.7 . . ?
C15 C14 C13 108.50(14) . . ?
C15 C14 Fe1 69.36(9) . . ?
C13 C14 Fe1 69.59(9) . . ?
C15 C14 H14 125.8 . . ?
C13 C14 H14 125.8 . . ?
Fe1 C14 H14 126.9 . . ?
C14 C15 C11 107.52(14) . . ?
C14 C15 Fe1 69.85(9) . . ?
C11 C15 Fe1 69.49(9) . . ?
C14 C15 H15 126.2 . . ?
C11 C15 H15 126.2 . . ?
Fe1 C15 H15 126.0 . . ?
C17 C16 C20 108.07(16) . . ?
C17 C16 Fe1 70.16(10) . . ?
C20 C16 Fe1 69.80(10) . . ?
C17 C16 H16 126.0 . . ?
C20 C16 H16 126.0 . . ?
Fe1 C16 H16 125.7 . . ?
C16 C17 C18 107.90(17) . . ?
C16 C17 Fe1 69.32(10) . . ?
C18 C17 Fe1 70.01(10) . . ?
C16 C17 H17 126.1 . . ?
C18 C17 H17 126.1 . . ?
Fe1 C17 H17 126.2 . . ?
C19 C18 C17 108.27(17) . . ?
C19 C18 Fe1 69.81(10) . . ?
C17 C18 Fe1 69.53(10) . . ?
C19 C18 H18 125.9 . . ?
C17 C18 H18 125.9 . . ?
Fe1 C18 H18 126.4 . . ?
C18 C19 C20 108.00(17) . . ?
C18 C19 Fe1 69.95(10) . . ?
C20 C19 Fe1 69.33(10) . . ?
C18 C19 H19 126.0 . . ?
C20 C19 H19 126.0 . . ?
Fe1 C19 H19 126.3 . . ?
C19 C20 C16 107.75(17) . . ?
C19 C20 Fe1 70.09(10) . . ?
C16 C20 Fe1 69.38(10) . . ?
C19 C20 H20 126.1 . . ?
C16 C20 H20 126.1 . . ?
Fe1 C20 H20 126.0 . . ?
F2 B1 F3 108.4(2) . . ?
F2 B1 F1 109.5(2) . . ?
F3 B1 F1 106.82(18) . . ?
F2 B1 F4 110.23(18) . . ?
F3 B1 F4 110.81(19) . . ?
F1 B1 F4 110.98(17) . . ?

loop_
_geom_bond_atom_site_label_1
_geom_bond_atom_site_label_2
_geom_bond_distance
_geom_bond_site_symmetry_2
_geom_bond_publ_flag
Fe1 C16 2.0373(17) . ?
Fe1 C12 2.0383(15) . ?
Fe1 C15 2.0391(16) . ?
Fe1 C11 2.0401(15) . ?
Fe1 C20 2.0428(17) . ?
Fe1 C14 2.0456(16) . ?
Fe1 C13 2.0463(16) . ?
Fe1 C17 2.0483(18) . ?
Fe1 C19 2.0529(17) . ?
Fe1 C18 2.0547(18) . ?
N1 C1 1.256(2) . ?
N1 C11 1.404(2) . ?
N2 C9 1.497(2) . ?
N2 C10 1.506(2) . ?
N2 C8 1.518(2) . ?
N2 C1 1.530(2) . ?
C1 C2 1.462(2) . ?
C2 C3 1.394(2) . ?
C2 C7 1.396(3) . ?
C3 C4 1.387(3) . ?
C3 C8 1.491(3) . ?
C4 C5 1.384(3) . ?
C4 H4 0.9500 . ?
C5 C6 1.393(3) . ?
C5 H5 0.9500 . ?
C6 C7 1.388(2) . ?
C6 H6 0.9500 . ?
C7 H7 0.9500 . ?
C8 H8A 0.9900 . ?
C8 H8B 0.9900 . ?
C9 H9A 0.9800 . ?
C9 H9B 0.9800 . ?
C9 H9C 0.9800 . ?
C10 H10A 0.9800 . ?
C10 H10B 0.9800 . ?
C10 H10C 0.9800 . ?
C11 C15 1.432(2) . ?
C11 C12 1.432(2) . ?
C12 C13 1.425(2) . ?
C12 H12 0.9500 . ?
C13 C14 1.429(2) . ?
C13 H13 0.9500 . ?
C14 C15 1.423(2) . ?
C14 H14 0.9500 . ?
C15 H15 0.9500 . ?
C16 C17 1.415(3) . ?
C16 C20 1.423(3) . ?
C16 H16 0.9500 . ?
C17 C18 1.419(3) . ?
C17 H17 0.9500 . ?
C18 C19 1.413(3) . ?
C18 H18 0.9500 . ?
C19 C20 1.420(3) . ?
C19 H19 0.9500 . ?
C20 H20 0.9500 . ?
B1 F2 1.352(3) . ?
B1 F3 1.372(3) . ?
B1 F1 1.379(3) . ?
B1 F4 1.382(3) . ?
